data_4024322
loop_
_publ_author_name
'Shin-ichi Kawaguchi'
'Takamune Shirai'
'Takashi Ohe'
'Akihiro Nomoto'
'Motohiro Sonoda'
'Akiya Ogawa'

_publ_section_title
;
Highly Regioselective Simultaneous Introduction of Phosphino and Seleno
Groups into Unsaturated Bonds by the Novel Combination of (Ph2P)2 and
(PhSe)2 upon Photoirradiation
;
_journal_name_full 'Journal of Organic Chemistry'
_journal_page_first 1751
_journal_page_last 1754
_journal_paper_doi 10.1021/jo8020067
_journal_volume 74
_journal_year 2009
_chemical_formula_moiety 'C27 H20 F3 O P Se '
_chemical_formula_sum 'C27 H20 F3 O P Se'
_chemical_formula_weight 527.38
_space_group_IT_number 15
_symmetry_cell_setting monoclinic
_symmetry_Int_Tables_number 15
_symmetry_space_group_name_Hall '-C 2yc'
_symmetry_space_group_name_H-M 'C 1 2/c 1'
_audit_creation_date 2007-07-02
_audit_creation_method 'by CrystalStructure 3.8'
_cell_angle_alpha 90.0000
_cell_angle_beta 109.590(16)
_cell_angle_gamma 90.0000
_cell_formula_units_Z 8
_cell_length_a 31.070(13)
_cell_length_b 6.120(2)
_cell_length_c 26.375(12)
_cell_measurement_reflns_used 8961
_cell_measurement_temperature 296.1
_cell_measurement_theta_max 27.4
_cell_measurement_theta_min 3.0
_cell_volume 4725(3)
_computing_cell_refinement PROCESS-AUTO
_computing_data_collection PROCESS-AUTO
_computing_data_reduction CrystalStructure
_computing_publication_material 'CrystalStructure 3.8'
_computing_structure_refinement CRYSTALS
_computing_structure_solution SIR92
_diffrn_detector_area_resol_mean 10.00
_diffrn_measured_fraction_theta_full 0.984
_diffrn_measured_fraction_theta_max 0.984
_diffrn_measurement_device_type 'Rigaku RAXIS-RAPID'
_diffrn_measurement_method \w
_diffrn_radiation_type 'Mo K\a'
_diffrn_radiation_wavelength 0.71075
_diffrn_reflns_av_R_equivalents 0.192
_diffrn_reflns_limit_h_max 40
_diffrn_reflns_limit_h_min 0
_diffrn_reflns_limit_k_max 7
_diffrn_reflns_limit_k_min 0
_diffrn_reflns_limit_l_max 32
_diffrn_reflns_limit_l_min -34
_diffrn_reflns_number 5318
_diffrn_reflns_theta_full 27.46
_diffrn_reflns_theta_max 27.46
_exptl_absorpt_coefficient_mu 1.698
_exptl_absorpt_correction_type none
_exptl_crystal_colour colorless
_exptl_crystal_density_diffrn 1.483
_exptl_crystal_density_method 'not measured'
_exptl_crystal_description prism
_exptl_crystal_F_000 2128.00
_exptl_crystal_size_max 0.10
_exptl_crystal_size_mid 0.10
_exptl_crystal_size_min 0.10
_refine_diff_density_max 0.99
_refine_diff_density_min -0.69
_refine_ls_extinction_method none
_refine_ls_goodness_of_fit_ref 1.065
_refine_ls_hydrogen_treatment refall
_refine_ls_number_parameters 318
_refine_ls_number_reflns 2230
_refine_ls_R_factor_gt 0.0889
_refine_ls_shift/su_max 0.0063
_refine_ls_structure_factor_coef F
_refine_ls_weighting_details
;
    Chebychev polynomial with 3 parameters (Carruthers & Watkin, 1979)
    6.5130    1.4538    5.1972
;
_refine_ls_weighting_scheme calc
_refine_ls_wR_factor_ref 0.1006
_reflns_number_gt 2183
_reflns_number_total 5318
_reflns_threshold_expression F^2^>2.0\s(F^2^)
_cod_data_source_file jo8020067_si_001.cif
_cod_data_source_block '_shirai12'
_cod_original_formula_sum 'C27 H20 F3 O P Se '
_cod_database_code 4024322

loop_
_symmetry_equiv_pos_site_id
_symmetry_equiv_pos_as_xyz
1 +X,+Y,+Z
2 -X,+Y,1/2-Z
3 -X,-Y,-Z
4 +X,-Y,1/2+Z
5 1/2+X,1/2+Y,+Z
6 1/2-X,1/2+Y,1/2-Z
7 1/2-X,1/2-Y,-Z
8 1/2+X,1/2-Y,1/2+Z

loop_
_atom_site_label
_atom_site_type_symbol
_atom_site_fract_x
_atom_site_fract_y
_atom_site_fract_z
_atom_site_U_iso_or_equiv
_atom_site_adp_type
_atom_site_occupancy
_atom_site_symmetry_multiplicity
_atom_site_calc_flag
_atom_site_refinement_flags
_atom_site_disorder_assembly
_atom_site_disorder_group
Se(1) Se 0.04894(3) 0.27764(17) 0.05130(4) 0.0724(3) Uani 1.00 1 d . . .
P(2) P 0.16837(8) 0.7466(3) 0.10094(10) 0.0621(6) Uani 1.00 1 d . . .
F(4) F 0.0392(3) 0.6169(19) -0.1937(2) 0.145(3) Uani 1.00 1 d . . .
F(13) F 0.1061(4) 0.716(2) -0.1789(3) 0.229(6) Uani 1.00 1 d . . .
F(19) F 0.0896(5) 0.400(3) -0.1848(3) 0.228(7) Uani 1.00 1 d . . .
O(3) O 0.1593(2) 0.9801(10) 0.0871(3) 0.082(2) Uani 1.00 1 d . . .
C(5) C 0.2183(3) 0.6523(15) 0.0871(3) 0.068(2) Uani 1.00 1 d . . .
C(6) C 0.1008(3) 0.4421(16) 0.0881(3) 0.065(2) Uani 1.00 1 d . . .
C(7) C 0.1227(3) 0.5645(14) 0.0643(3) 0.058(2) Uani 1.00 1 d . . .
C(8) C 0.0429(2) 0.0977(14) 0.1078(3) 0.057(2) Uani 1.00 1 d . . .
C(9) C 0.1189(3) 0.3922(16) -0.0217(3) 0.070(3) Uani 1.00 1 d . . .
C(10) C 0.0246(3) -0.1040(16) 0.0934(3) 0.068(3) Uani 1.00 1 d . . .
C(11) C 0.2271(3) 0.4393(18) 0.0788(4) 0.082(3) Uani 1.00 1 d . . .
C(12) C 0.0916(3) 0.7561(16) -0.0250(4) 0.074(2) Uani 1.00 1 d . . .
C(14) C 0.1778(3) 0.6975(18) 0.1718(4) 0.075(3) Uani 1.00 1 d . . .
C(15) C 0.0809(3) 0.752(2) -0.0808(4) 0.084(3) Uani 1.00 1 d . . .
C(16) C 0.1101(3) 0.5737(15) 0.0047(3) 0.063(2) Uani 1.00 1 d . . .
C(17) C 0.0519(4) 0.169(2) 0.1598(4) 0.085(3) Uani 1.00 1 d . . .
C(18) C 0.1092(3) 0.3914(19) -0.0769(4) 0.078(3) Uani 1.00 1 d . . .
C(20) C 0.0905(3) 0.573(2) -0.1055(4) 0.081(3) Uani 1.00 1 d . . .
C(21) C 0.2958(4) 0.548(2) 0.0637(6) 0.112(5) Uani 1.00 1 d . . .
C(22) C 0.1902(5) 0.641(4) 0.2785(5) 0.139(6) Uani 1.00 1 d . . .
C(23) C 0.0170(3) -0.2392(17) 0.1301(4) 0.086(3) Uani 1.00 1 d . . .
C(24) C 0.0438(5) 0.030(2) 0.1973(4) 0.105(4) Uani 1.00 1 d . . .
C(25) C 0.1980(4) 0.509(2) 0.1962(4) 0.096(4) Uani 1.00 1 d . . .
C(26) C 0.0800(5) 0.587(3) -0.1659(5) 0.118(6) Uani 1.00 1 d . . .
C(27) C 0.2661(4) 0.389(2) 0.0676(5) 0.102(4) Uani 1.00 1 d . . .
C(28) C 0.2047(4) 0.486(2) 0.2511(5) 0.120(5) Uani 1.00 1 d . . .
C(29) C 0.0269(4) -0.174(2) 0.1827(4) 0.098(4) Uani 1.00 1 d . . .
C(31) C 0.2483(4) 0.814(2) 0.0828(6) 0.116(5) Uani 1.00 1 d . . .
C(32) C 0.1645(4) 0.856(2) 0.1995(5) 0.099(4) Uani 1.00 1 d . . .
C(33) C 0.2862(4) 0.755(2) 0.0707(8) 0.136(6) Uani 1.00 1 d . . .
C(34) C 0.1707(6) 0.827(3) 0.2525(6) 0.128(6) Uani 1.00 1 d . . .
H(1) H 0.1124 0.4331 0.1263 0.075 Uiso 1.00 1 c R . .
H(2) H 0.1322 0.2681 -0.0007 0.082 Uiso 1.00 1 c R . .
H(3) H 0.0181 -0.1532 0.0575 0.082 Uiso 1.00 1 c R . .
H(4) H 0.2061 0.3272 0.0795 0.101 Uiso 1.00 1 c R . .
H(5) H 0.0879 0.8853 -0.0069 0.085 Uiso 1.00 1 c R . .
H(6) H 0.0658 0.8722 -0.1024 0.098 Uiso 1.00 1 c R . .
H(7) H 0.0630 0.3130 0.1690 0.101 Uiso 1.00 1 c R . .
H(8) H 0.1160 0.2692 -0.0951 0.095 Uiso 1.00 1 c R . .
H(9) H 0.3223 0.5097 0.0553 0.137 Uiso 1.00 1 c R . .
H(10) H 0.1953 0.6253 0.3159 0.164 Uiso 1.00 1 c R . .
H(11) H 0.0045 -0.3808 0.1202 0.101 Uiso 1.00 1 c R . .
H(12) H 0.0497 0.0811 0.2331 0.127 Uiso 1.00 1 c R . .
H(13) H 0.2095 0.4042 0.1774 0.113 Uiso 1.00 1 c R . .
H(14) H 0.2733 0.2408 0.0629 0.122 Uiso 1.00 1 c R . .
H(15) H 0.2159 0.3529 0.2695 0.139 Uiso 1.00 1 c R . .
H(16) H 0.0220 -0.2678 0.2090 0.120 Uiso 1.00 1 c R . .
H(17) H 0.2430 0.9621 0.0899 0.144 Uiso 1.00 1 c R . .
H(18) H 0.1523 0.9887 0.1817 0.121 Uiso 1.00 1 c R . .
H(19) H 0.3064 0.8629 0.0657 0.166 Uiso 1.00 1 c R . .
H(20) H 0.1611 0.9340 0.2725 0.155 Uiso 1.00 1 c R . .

loop_
_atom_site_aniso_label
_atom_site_aniso_U_11
_atom_site_aniso_U_22
_atom_site_aniso_U_33
_atom_site_aniso_U_12
_atom_site_aniso_U_13
_atom_site_aniso_U_23
Se(1) 0.0712(6) 0.0838(8) 0.0537(5) -0.0186(5) 0.0095(4) 0.0024(5)
P(2) 0.0600(13) 0.0488(13) 0.0713(13) -0.0015(10) 0.0137(10) 0.0015(11)
F(4) 0.110(6) 0.237(10) 0.072(4) -0.004(6) 0.008(4) 0.025(5)
F(13) 0.193(10) 0.40(2) 0.092(5) -0.150(12) 0.038(6) 0.045(8)
F(19) 0.296(17) 0.312(17) 0.087(6) 0.108(16) 0.079(8) 0.022(8)
O(3) 0.080(4) 0.058(4) 0.102(5) -0.000(3) 0.021(3) -0.004(3)
C(5) 0.060(5) 0.056(5) 0.076(6) -0.003(4) 0.008(4) 0.006(4)
C(6) 0.055(5) 0.080(6) 0.053(4) -0.021(4) 0.009(4) -0.008(4)
C(7) 0.053(5) 0.053(5) 0.061(4) 0.002(4) 0.011(4) -0.015(4)
C(8) 0.054(5) 0.063(5) 0.052(4) -0.008(4) 0.015(4) 0.010(4)
C(9) 0.076(6) 0.063(6) 0.065(5) 0.008(4) 0.015(4) 0.015(4)
C(10) 0.072(6) 0.069(6) 0.064(5) -0.017(4) 0.024(4) -0.002(5)
C(11) 0.069(6) 0.073(7) 0.109(8) 0.002(5) 0.039(6) 0.022(6)
C(12) 0.070(5) 0.068(6) 0.076(5) 0.006(4) 0.014(4) 0.009(5)
C(14) 0.062(5) 0.079(7) 0.075(6) -0.014(5) 0.010(4) -0.002(5)
C(15) 0.065(5) 0.101(8) 0.079(6) -0.006(6) 0.014(5) 0.039(6)
C(16) 0.056(5) 0.059(5) 0.072(5) -0.013(4) 0.019(4) -0.000(4)
C(17) 0.105(8) 0.087(7) 0.059(5) -0.021(6) 0.021(5) -0.011(5)
C(18) 0.077(6) 0.084(7) 0.077(6) 0.004(5) 0.033(5) 0.007(5)
C(20) 0.071(6) 0.104(8) 0.075(6) 0.001(6) 0.033(5) 0.004(6)
C(21) 0.083(8) 0.102(10) 0.157(12) 0.015(7) 0.050(8) 0.028(9)
C(22) 0.120(12) 0.22(2) 0.068(8) -0.018(13) 0.022(8) -0.005(11)
C(23) 0.085(7) 0.066(6) 0.102(8) -0.013(5) 0.025(6) 0.001(6)
C(24) 0.141(11) 0.113(10) 0.064(6) -0.015(8) 0.038(7) -0.014(6)
C(25) 0.095(8) 0.111(10) 0.077(7) 0.017(7) 0.022(6) 0.015(6)
C(26) 0.087(9) 0.203(17) 0.073(8) -0.002(10) 0.041(7) 0.014(10)
C(27) 0.095(8) 0.071(7) 0.140(11) 0.005(6) 0.040(8) 0.022(7)
C(28) 0.105(10) 0.152(13) 0.089(9) 0.010(9) 0.016(7) 0.033(9)
C(29) 0.141(11) 0.089(8) 0.070(6) -0.008(7) 0.043(6) 0.016(6)
C(31) 0.070(7) 0.080(8) 0.210(15) -0.003(6) 0.062(9) 0.002(9)
C(32) 0.116(9) 0.098(8) 0.090(8) 0.005(7) 0.043(7) -0.024(7)
C(33) 0.088(9) 0.087(10) 0.24(2) -0.014(7) 0.064(11) 0.035(10)
C(34) 0.155(14) 0.146(13) 0.087(9) 0.011(11) 0.046(9) -0.032(9)

loop_
_atom_type_symbol
_atom_type_description
_atom_type_scat_dispersion_real
_atom_type_scat_dispersion_imag
_atom_type_scat_source
C C 0.003 0.002
;
International Tables for Crystallography
(1992, Vol. C, Tables 4.2.6.8 and 6.1.1.4)
;
H H 0.000 0.000
;
International Tables for Crystallography
(1992, Vol. C, Table 6.1.1.4)
;
F F 0.017 0.010
;
International Tables for Crystallography
(1992, Vol. C, Tables 4.2.6.8 and 6.1.1.4)
;
O O 0.011 0.006
;
International Tables for Crystallography
(1992, Vol. C, Tables 4.2.6.8 and 6.1.1.4)
;
P P 0.102 0.094
;
International Tables for Crystallography
(1992, Vol. C, Tables 4.2.6.8 and 6.1.1.4)
;
Se Se -0.093 2.226
;
International Tables for Crystallography
(1992, Vol. C, Tables 4.2.6.8 and 6.1.1.4)
;

loop_
_geom_angle_atom_site_label_1
_geom_angle_atom_site_label_2
_geom_angle_atom_site_label_3
_geom_angle
_geom_angle_publ_flag
_geom_angle_site_symmetry_1
_geom_angle_site_symmetry_2
_geom_angle_site_symmetry_3
C(6) Se(1) C(8) 101.4(3) yes . . .
O(3) P(2) C(5) 111.5(4) yes . . .
O(3) P(2) C(7) 114.4(3) yes . . .
O(3) P(2) C(14) 111.5(4) yes . . .
C(5) P(2) C(7) 105.5(4) yes . . .
C(5) P(2) C(14) 107.6(4) yes . . .
C(7) P(2) C(14) 106.0(4) yes . . .
P(2) C(5) C(11) 124.8(8) yes . . .
P(2) C(5) C(31) 115.7(8) yes . . .
C(11) C(5) C(31) 119.4(11) yes . . .
Se(1) C(6) C(7) 123.8(6) yes . . .
P(2) C(7) C(6) 122.5(6) yes . . .
P(2) C(7) C(16) 115.0(6) yes . . .
C(6) C(7) C(16) 122.4(7) yes . . .
Se(1) C(8) C(10) 116.6(6) yes . . .
Se(1) C(8) C(17) 123.7(7) yes . . .
C(10) C(8) C(17) 119.3(9) yes . . .
C(16) C(9) C(18) 121.4(9) yes . . .
C(8) C(10) C(23) 121.0(9) yes . . .
C(5) C(11) C(27) 119.3(10) yes . . .
C(15) C(12) C(16) 119.6(10) yes . . .
P(2) C(14) C(25) 120.9(9) yes . . .
P(2) C(14) C(32) 117.4(8) yes . . .
C(25) C(14) C(32) 121.7(11) yes . . .
C(12) C(15) C(20) 120.4(10) yes . . .
C(7) C(16) C(9) 118.3(7) yes . . .
C(7) C(16) C(12) 123.0(9) yes . . .
C(9) C(16) C(12) 118.7(9) yes . . .
C(8) C(17) C(24) 119.6(10) yes . . .
C(9) C(18) C(20) 118.8(10) yes . . .
C(15) C(20) C(18) 121.1(10) yes . . .
C(15) C(20) C(26) 117.0(12) yes . . .
C(18) C(20) C(26) 121.9(13) yes . . .
C(27) C(21) C(33) 118.7(15) yes . . .
C(28) C(22) C(34) 119.2(15) yes . . .
C(10) C(23) C(29) 120.7(10) yes . . .
C(17) C(24) C(29) 120.2(11) yes . . .
C(14) C(25) C(28) 117.4(13) yes . . .
F(4) C(26) F(13) 111.5(15) yes . . .
F(4) C(26) F(19) 102.7(14) yes . . .
F(4) C(26) C(20) 116.4(13) yes . . .
F(13) C(26) F(19) 101.1(16) yes . . .
F(13) C(26) C(20) 112.9(12) yes . . .
F(19) C(26) C(20) 110.7(14) yes . . .
C(11) C(27) C(21) 121.3(12) yes . . .
C(22) C(28) C(25) 121.1(15) yes . . .
C(23) C(29) C(24) 119.1(12) yes . . .
C(5) C(31) C(33) 118.9(12) yes . . .
C(14) C(32) C(34) 119.6(13) yes . . .
C(21) C(33) C(31) 122.4(14) yes . . .
C(22) C(34) C(32) 121.0(17) yes . . .
Se(1) C(6) H(1) 118.2 no . . .
C(7) C(6) H(1) 118.0 no . . .
C(16) C(9) H(2) 118.0 no . . .
C(18) C(9) H(2) 120.6 no . . .
C(8) C(10) H(3) 119.7 no . . .
C(23) C(10) H(3) 119.3 no . . .
C(5) C(11) H(4) 120.7 no . . .
C(27) C(11) H(4) 120.0 no . . .
C(15) C(12) H(5) 121.1 no . . .
C(16) C(12) H(5) 119.3 no . . .
C(12) C(15) H(6) 120.9 no . . .
C(20) C(15) H(6) 118.7 no . . .
C(8) C(17) H(7) 118.9 no . . .
C(24) C(17) H(7) 121.4 no . . .
C(9) C(18) H(8) 121.9 no . . .
C(20) C(18) H(8) 119.3 no . . .
C(27) C(21) H(9) 120.0 no . . .
C(33) C(21) H(9) 121.3 no . . .
C(28) C(22) H(10) 120.6 no . . .
C(34) C(22) H(10) 120.0 no . . .
C(10) C(23) H(11) 121.0 no . . .
C(29) C(23) H(11) 118.3 no . . .
C(17) C(24) H(12) 119.1 no . . .
C(29) C(24) H(12) 120.7 no . . .
C(14) C(25) H(13) 121.4 no . . .
C(28) C(25) H(13) 121.0 no . . .
C(11) C(27) H(14) 120.5 no . . .
C(21) C(27) H(14) 118.2 no . . .
C(22) C(28) H(15) 117.3 no . . .
C(25) C(28) H(15) 121.2 no . . .
C(23) C(29) H(16) 121.7 no . . .
C(24) C(29) H(16) 119.2 no . . .
C(5) C(31) H(17) 119.9 no . . .
C(33) C(31) H(17) 121.1 no . . .
C(14) C(32) H(18) 119.2 no . . .
C(34) C(32) H(18) 121.1 no . . .
C(21) C(33) H(19) 117.0 no . . .
C(31) C(33) H(19) 120.6 no . . .
C(22) C(34) H(20) 117.9 no . . .
C(32) C(34) H(20) 121.1 no . . .

loop_
_geom_bond_atom_site_label_1
_geom_bond_atom_site_label_2
_geom_bond_distance
_geom_bond_publ_flag
_geom_bond_site_symmetry_1
_geom_bond_site_symmetry_2
Se(1) C(6) 1.871(8) yes . .
Se(1) C(8) 1.911(9) yes . .
P(2) O(3) 1.479(6) yes . .
P(2) C(5) 1.803(11) yes . .
P(2) C(7) 1.808(8) yes . .
P(2) C(14) 1.818(11) yes . .
F(4) C(26) 1.249(16) yes . .
F(13) C(26) 1.26(2) yes . .
F(19) C(26) 1.32(2) yes . .
C(5) C(11) 1.365(14) yes . .
C(5) C(31) 1.391(17) yes . .
C(6) C(7) 1.307(14) yes . .
C(7) C(16) 1.488(13) yes . .
C(8) C(10) 1.359(12) yes . .
C(8) C(17) 1.376(13) yes . .
C(9) C(16) 1.385(14) yes . .
C(9) C(18) 1.384(14) yes . .
C(10) C(23) 1.352(16) yes . .
C(11) C(27) 1.37(2) yes . .
C(12) C(15) 1.396(15) yes . .
C(12) C(16) 1.373(13) yes . .
C(14) C(25) 1.364(16) yes . .
C(14) C(32) 1.359(18) yes . .
C(15) C(20) 1.359(18) yes . .
C(17) C(24) 1.388(19) yes . .
C(18) C(20) 1.359(16) yes . .
C(20) C(26) 1.517(18) yes . .
C(21) C(27) 1.37(2) yes . .
C(21) C(33) 1.33(2) yes . .
C(22) C(28) 1.36(2) yes . .
C(22) C(34) 1.36(2) yes . .
C(23) C(29) 1.375(17) yes . .
C(24) C(29) 1.362(19) yes . .
C(25) C(28) 1.401(19) yes . .
C(31) C(33) 1.37(2) yes . .
C(32) C(34) 1.36(2) yes . .
C(6) H(1) 0.950 no . .
C(9) H(2) 0.950 no . .
C(10) H(3) 0.950 no . .
C(11) H(4) 0.950 no . .
C(12) H(5) 0.950 no . .
C(15) H(6) 0.950 no . .
C(17) H(7) 0.950 no . .
C(18) H(8) 0.950 no . .
C(21) H(9) 0.950 no . .
C(22) H(10) 0.950 no . .
C(23) H(11) 0.950 no . .
C(24) H(12) 0.950 no . .
C(25) H(13) 0.950 no . .
C(27) H(14) 0.950 no . .
C(28) H(15) 0.950 no . .
C(29) H(16) 0.950 no . .
C(31) H(17) 0.950 no . .
C(32) H(18) 0.950 no . .
C(33) H(19) 0.950 no . .
C(34) H(20) 0.950 no . .

loop_
_geom_contact_atom_site_label_1
_geom_contact_atom_site_label_2
_geom_contact_distance
_geom_contact_publ_flag
_geom_contact_site_symmetry_1
_geom_contact_site_symmetry_2
F(4) F(4) 3.145(9) ? . 2_554
F(4) C(17) 3.498(16) ? . 3_565
F(4) C(24) 3.338(18) ? . 3_565
F(4) C(29) 3.469(18) ? . 3_555
F(13) C(24) 3.547(16) ? . 4_564
F(19) C(22) 3.58(2) ? . 4_564
O(3) C(6) 3.365(12) ? . 1_565
O(3) C(11) 3.563(13) ? . 1_565
C(6) O(3) 3.365(12) ? . 1_545
C(11) O(3) 3.563(13) ? . 1_545
C(17) F(4) 3.498(16) ? . 3_565
C(22) F(19) 3.58(2) ? . 4_565
C(24) F(4) 3.338(18) ? . 3_565
C(24) F(13) 3.547(16) ? . 4_565
C(29) F(4) 3.469(18) ? . 3_555
Se(1) H(3) 3.023 ? . 3_555
Se(1) H(5) 3.292 ? . 1_545
Se(1) H(11) 3.356 ? . 1_565
F(4) H(7) 3.473 ? . 3_565
F(4) H(11) 3.075 ? . 3_555
F(4) H(12) 3.193 ? . 3_565
F(4) H(12) 2.771 ? . 4_564
F(4) H(16) 2.798 ? . 3_555
F(4) H(16) 3.243 ? . 4_554
F(13) H(10) 3.508 ? . 4_564
F(13) H(12) 2.697 ? . 4_564
F(13) H(19) 3.331 ? . 7_565
F(13) H(20) 3.258 ? . 4_574
F(19) H(10) 3.280 ? . 4_564
F(19) H(16) 3.408 ? . 3_555
F(19) H(16) 2.995 ? . 4_554
F(19) H(20) 3.474 ? . 4_564
O(3) H(1) 3.448 ? . 1_565
O(3) H(2) 2.805 ? . 1_565
O(3) H(4) 2.621 ? . 1_565
O(3) H(13) 3.515 ? . 1_565
C(6) H(3) 3.465 ? . 1_565
C(6) H(11) 3.541 ? . 1_565
C(8) H(6) 3.338 ? . 3_565
C(8) H(11) 3.461 ? . 1_565
C(8) H(18) 3.371 ? . 1_545
C(9) H(5) 3.309 ? . 1_545
C(9) H(9) 3.357 ? . 7_555
C(9) H(19) 3.286 ? . 7_565
C(10) H(6) 3.226 ? . 3_565
C(11) H(10) 3.569 ? . 6_545
C(11) H(17) 2.960 ? . 1_545
C(12) H(2) 3.359 ? . 1_565
C(12) H(9) 3.360 ? . 7_565
C(14) H(15) 3.281 ? . 6_555
C(15) H(8) 3.409 ? . 1_565
C(15) H(9) 3.205 ? . 7_565
C(15) H(11) 3.381 ? . 3_555
C(15) H(19) 3.462 ? . 7_565
C(17) H(6) 3.468 ? . 3_565
C(17) H(11) 3.138 ? . 1_565
C(17) H(18) 3.173 ? . 1_545
C(18) H(6) 3.428 ? . 1_545
C(18) H(9) 3.173 ? . 7_555
C(18) H(11) 3.328 ? . 3_555
C(18) H(19) 2.951 ? . 7_565
C(20) H(11) 3.078 ? . 3_555
C(20) H(19) 3.043 ? . 7_565
C(21) H(8) 3.232 ? . 7_555
C(22) H(13) 3.351 ? . 6_555
C(22) H(17) 3.567 ? . 6_545
C(23) H(6) 3.307 ? . 3_565
C(23) H(7) 3.102 ? . 1_545
C(24) H(6) 3.536 ? . 3_565
C(24) H(18) 3.542 ? . 1_545
C(24) H(20) 3.567 ? . 1_545
C(25) H(15) 3.280 ? . 6_555
C(25) H(18) 3.458 ? . 1_545
C(26) H(11) 3.471 ? . 3_555
C(26) H(12) 3.232 ? . 4_564
C(26) H(16) 3.568 ? . 3_555
C(27) H(10) 3.318 ? . 6_545
C(27) H(14) 3.339 ? . 7_555
C(27) H(17) 2.820 ? . 1_545
C(27) H(19) 3.459 ? . 1_545
C(28) H(15) 3.510 ? . 6_555
C(29) H(6) 3.480 ? . 3_565
C(29) H(7) 3.392 ? . 1_545
C(31) H(4) 3.393 ? . 1_565
C(31) H(10) 3.271 ? . 6_555
C(31) H(14) 2.824 ? . 1_565
C(32) H(15) 3.526 ? . 6_555
C(33) H(14) 2.998 ? . 1_565
C(34) H(13) 3.590 ? . 6_555
C(34) H(15) 3.482 ? . 1_565
H(1) O(3) 3.448 ? . 1_545
H(1) H(11) 3.492 ? . 1_565
H(1) H(18) 3.140 ? . 1_545
H(2) O(3) 2.805 ? . 1_545
H(2) C(12) 3.359 ? . 1_545
H(2) H(5) 2.694 ? . 1_545
H(2) H(9) 2.886 ? . 7_555
H(3) Se(1) 3.023 ? . 3_555
H(3) C(6) 3.465 ? . 1_545
H(3) H(3) 3.418 ? . 3_555
H(3) H(5) 3.182 ? . 1_545
H(3) H(5) 3.515 ? . 3_565
H(4) O(3) 2.621 ? . 1_545
H(4) C(31) 3.393 ? . 1_545
H(4) H(10) 3.586 ? . 6_545
H(4) H(17) 2.485 ? . 1_545
H(5) Se(1) 3.292 ? . 1_565
H(5) C(9) 3.309 ? . 1_565
H(5) H(2) 2.694 ? . 1_565
H(5) H(3) 3.182 ? . 1_565
H(5) H(3) 3.515 ? . 3_565
H(5) H(9) 3.495 ? . 7_565
H(6) C(8) 3.338 ? . 3_565
H(6) C(10) 3.226 ? . 3_565
H(6) C(17) 3.468 ? . 3_565
H(6) C(18) 3.428 ? . 1_565
H(6) C(23) 3.307 ? . 3_565
H(6) C(24) 3.536 ? . 3_565
H(6) C(29) 3.480 ? . 3_565
H(6) H(8) 2.858 ? . 1_565
H(6) H(9) 3.355 ? . 7_565
H(7) F(4) 3.473 ? . 3_565
H(7) C(23) 3.102 ? . 1_565
H(7) C(29) 3.392 ? . 1_565
H(7) H(11) 2.628 ? . 1_565
H(7) H(16) 3.195 ? . 1_565
H(7) H(18) 3.337 ? . 1_545
H(8) C(15) 3.409 ? . 1_545
H(8) C(21) 3.232 ? . 7_555
H(8) H(6) 2.858 ? . 1_545
H(8) H(9) 2.519 ? . 7_555
H(8) H(14) 3.254 ? . 7_555
H(8) H(19) 3.199 ? . 7_565
H(9) C(9) 3.357 ? . 7_555
H(9) C(12) 3.360 ? . 7_565
H(9) C(15) 3.205 ? . 7_565
H(9) C(18) 3.173 ? . 7_555
H(9) H(2) 2.886 ? . 7_555
H(9) H(5) 3.495 ? . 7_565
H(9) H(6) 3.355 ? . 7_565
H(9) H(8) 2.519 ? . 7_555
H(10) F(13) 3.508 ? . 4_565
H(10) F(19) 3.280 ? . 4_565
H(10) C(11) 3.569 ? . 6_555
H(10) C(27) 3.318 ? . 6_555
H(10) C(31) 3.271 ? . 6_545
H(10) H(4) 3.586 ? . 6_555
H(10) H(13) 3.371 ? . 6_555
H(10) H(14) 3.095 ? . 6_555
H(10) H(17) 2.766 ? . 6_545
H(10) H(19) 3.526 ? . 6_545
H(11) Se(1) 3.356 ? . 1_545
H(11) F(4) 3.075 ? . 3_555
H(11) C(6) 3.541 ? . 1_545
H(11) C(8) 3.461 ? . 1_545
H(11) C(15) 3.381 ? . 3_555
H(11) C(17) 3.138 ? . 1_545
H(11) C(18) 3.328 ? . 3_555
H(11) C(20) 3.078 ? . 3_555
H(11) C(26) 3.471 ? . 3_555
H(11) H(1) 3.492 ? . 1_545
H(11) H(7) 2.628 ? . 1_545
H(12) F(4) 3.193 ? . 3_565
H(12) F(4) 2.771 ? . 4_565
H(12) F(13) 2.697 ? . 4_565
H(12) C(26) 3.232 ? . 4_565
H(12) H(12) 3.492 ? . 2_555
H(12) H(20) 3.384 ? . 1_545
H(13) O(3) 3.515 ? . 1_545
H(13) C(22) 3.351 ? . 6_545
H(13) C(34) 3.590 ? . 6_545
H(13) H(10) 3.371 ? . 6_545
H(13) H(15) 3.563 ? . 6_555
H(13) H(18) 3.125 ? . 1_545
H(14) C(27) 3.339 ? . 7_555
H(14) C(31) 2.824 ? . 1_545
H(14) C(33) 2.998 ? . 1_545
H(14) H(8) 3.254 ? . 7_555
H(14) H(10) 3.095 ? . 6_545
H(14) H(14) 3.146 ? . 7_555
H(14) H(17) 2.179 ? . 1_545
H(14) H(19) 2.522 ? . 1_545
H(15) C(14) 3.281 ? . 6_545
H(15) C(25) 3.280 ? . 6_545
H(15) C(28) 3.510 ? . 6_545
H(15) C(32) 3.526 ? . 6_545
H(15) C(34) 3.482 ? . 1_545
H(15) H(13) 3.563 ? . 6_545
H(15) H(17) 3.558 ? . 6_545
H(15) H(18) 3.341 ? . 1_545
H(15) H(20) 3.094 ? . 1_545
H(16) F(4) 2.798 ? . 3_555
H(16) F(4) 3.243 ? . 4_555
H(16) F(19) 3.408 ? . 3_555
H(16) F(19) 2.995 ? . 4_555
H(16) C(26) 3.568 ? . 3_555
H(16) H(7) 3.195 ? . 1_545
H(16) H(16) 2.923 ? . 2_555
H(17) C(11) 2.960 ? . 1_565
H(17) C(22) 3.567 ? . 6_555
H(17) C(27) 2.820 ? . 1_565
H(17) H(4) 2.485 ? . 1_565
H(17) H(10) 2.766 ? . 6_555
H(17) H(14) 2.179 ? . 1_565
H(17) H(15) 3.558 ? . 6_555
H(18) C(8) 3.371 ? . 1_565
H(18) C(17) 3.173 ? . 1_565
H(18) C(24) 3.542 ? . 1_565
H(18) C(25) 3.458 ? . 1_565
H(18) H(1) 3.140 ? . 1_565
H(18) H(7) 3.337 ? . 1_565
H(18) H(13) 3.125 ? . 1_565
H(18) H(15) 3.341 ? . 1_565
H(19) F(13) 3.331 ? . 7_565
H(19) C(9) 3.286 ? . 7_565
H(19) C(15) 3.462 ? . 7_565
H(19) C(18) 2.951 ? . 7_565
H(19) C(20) 3.043 ? . 7_565
H(19) C(27) 3.459 ? . 1_565
H(19) H(8) 3.199 ? . 7_565
H(19) H(10) 3.526 ? . 6_555
H(19) H(14) 2.522 ? . 1_565
H(20) F(13) 3.258 ? . 4_575
H(20) F(19) 3.474 ? . 4_565
H(20) C(24) 3.567 ? . 1_565
H(20) H(12) 3.384 ? . 1_565
H(20) H(15) 3.094 ? . 1_565

loop_
_geom_torsion_atom_site_label_1
_geom_torsion_atom_site_label_2
_geom_torsion_atom_site_label_3
_geom_torsion_atom_site_label_4
_geom_torsion
_geom_torsion_publ_flag
_geom_torsion_site_symmetry_1
_geom_torsion_site_symmetry_2
_geom_torsion_site_symmetry_3
_geom_torsion_site_symmetry_4
C(6) Se(1) C(8) C(10) -149.0(7) ? . . . .
C(6) Se(1) C(8) C(17) 37.2(9) ? . . . .
C(8) Se(1) C(6) C(7) 168.4(8) ? . . . .
O(3) P(2) C(5) C(11) -157.7(8) ? . . . .
O(3) P(2) C(5) C(31) 19.9(10) ? . . . .
O(3) P(2) C(7) C(6) -118.2(8) ? . . . .
O(3) P(2) C(7) C(16) 58.3(8) ? . . . .
O(3) P(2) C(14) C(25) -163.0(9) ? . . . .
O(3) P(2) C(14) C(32) 16.3(10) ? . . . .
C(5) P(2) C(7) C(6) 118.9(8) ? . . . .
C(5) P(2) C(7) C(16) -64.5(7) ? . . . .
C(7) P(2) C(5) C(11) -33.0(9) ? . . . .
C(7) P(2) C(5) C(31) 144.6(9) ? . . . .
C(5) P(2) C(14) C(25) -40.6(10) ? . . . .
C(5) P(2) C(14) C(32) 138.7(9) ? . . . .
C(14) P(2) C(5) C(11) 79.9(9) ? . . . .
C(14) P(2) C(5) C(31) -102.6(9) ? . . . .
C(7) P(2) C(14) C(25) 71.9(10) ? . . . .
C(7) P(2) C(14) C(32) -108.8(9) ? . . . .
C(14) P(2) C(7) C(6) 5.0(9) ? . . . .
C(14) P(2) C(7) C(16) -178.5(7) ? . . . .
P(2) C(5) C(11) C(27) 178.9(8) ? . . . .
P(2) C(5) C(31) C(33) -178.0(12) ? . . . .
C(11) C(5) C(31) C(33) -0.4(14) ? . . . .
C(31) C(5) C(11) C(27) 1.5(16) ? . . . .
Se(1) C(6) C(7) P(2) 172.3(5) ? . . . .
Se(1) C(6) C(7) C(16) -4.0(13) ? . . . .
P(2) C(7) C(16) C(9) 113.1(8) ? . . . .
P(2) C(7) C(16) C(12) -64.9(11) ? . . . .
C(6) C(7) C(16) C(9) -70.4(13) ? . . . .
C(6) C(7) C(16) C(12) 111.7(11) ? . . . .
Se(1) C(8) C(10) C(23) -176.9(8) ? . . . .
Se(1) C(8) C(17) C(24) 175.9(9) ? . . . .
C(10) C(8) C(17) C(24) 2.2(16) ? . . . .
C(17) C(8) C(10) C(23) -2.8(15) ? . . . .
C(16) C(9) C(18) C(20) -0.4(13) ? . . . .
C(18) C(9) C(16) C(7) -178.2(9) ? . . . .
C(18) C(9) C(16) C(12) -0.2(12) ? . . . .
C(8) C(10) C(23) C(29) 1.0(17) ? . . . .
C(5) C(11) C(27) C(21) -1.2(18) ? . . . .
C(15) C(12) C(16) C(7) 179.7(7) ? . . . .
C(15) C(12) C(16) C(9) 1.8(15) ? . . . .
C(16) C(12) C(15) C(20) -2.9(16) ? . . . .
P(2) C(14) C(25) C(28) 179.1(9) ? . . . .
P(2) C(14) C(32) C(34) 179.8(8) ? . . . .
C(25) C(14) C(32) C(34) -1(2) ? . . . .
C(32) C(14) C(25) C(28) -0.2(14) ? . . . .
C(12) C(15) C(20) C(18) 2.4(17) ? . . . .
C(12) C(15) C(20) C(26) -176.9(11) ? . . . .
C(8) C(17) C(24) C(29) 0.0(19) ? . . . .
C(9) C(18) C(20) C(15) -0.7(15) ? . . . .
C(9) C(18) C(20) C(26) 178.5(11) ? . . . .
C(15) C(20) C(26) F(4) -61(2) ? . . . .
C(15) C(20) C(26) F(13) 69.4(18) ? . . . .
C(15) C(20) C(26) F(19) -178.1(13) ? . . . .
C(18) C(20) C(26) F(4) 119.4(17) ? . . . .
C(18) C(20) C(26) F(13) -109.8(18) ? . . . .
C(18) C(20) C(26) F(19) 3(2) ? . . . .
C(27) C(21) C(33) C(31) 1.4(19) ? . . . .
C(33) C(21) C(27) C(11) -0.2(17) ? . . . .
C(28) C(22) C(34) C(32) 2(2) ? . . . .
C(34) C(22) C(28) C(25) -3(2) ? . . . .
C(10) C(23) C(29) C(24) 1(2) ? . . . .
C(17) C(24) C(29) C(23) -2(2) ? . . . .
C(14) C(25) C(28) C(22) 2(2) ? . . . .
C(5) C(31) C(33) C(21) -1.1(17) ? . . . .
C(14) C(32) C(34) C(22) 0(2) ? . . . .

loop_
_cod_related_entry_id
_cod_related_entry_database
_cod_related_entry_code
1 ChemSpider 30658890
